data_7029568
loop_
_publ_author_name
'Roberts, Thomas D.'
'Little, Marc A.'
'Kershaw Cook, Laurence J.'
'Halcrow, Malcolm A.'

_publ_section_title
;
 Iron(ii) complexes of 2,6-di(1H-pyrazol-3-yl)-pyridine derivatives with
 hydrogen bonding and sterically bulky substituents.
;
_journal_issue 20
_journal_name_full 'Dalton transactions (Cambridge, England : 2003)'
_journal_page_first 7577
_journal_page_last 7588
_journal_paper_doi 10.1039/c4dt00355a
_journal_volume 43
_journal_year 2014
_chemical_formula_moiety 'C22 H22 Fe N14, 2[Cl O4], 2[C4 H10 O], C H3 N O2'
_chemical_formula_sum 'C31 H45 Cl2 Fe N15 O12'
_chemical_formula_weight 946.57
_chemical_name_systematic
; 
Bis[2,6-bis(5-aminopyrazol-3-yl)pyridine]iron(II) 
diperchlorate bis(diethyl ether) nitromethane solvate
;
_space_group_IT_number 60
_symmetry_cell_setting orthorhombic
_symmetry_space_group_name_Hall '-P 2n 2ab'
_symmetry_space_group_name_H-M 'P b c n'
_atom_sites_solution_hydrogens geom
_atom_sites_solution_primary direct
_atom_sites_solution_secondary difmap
_audit_creation_method SHELXL-97
_cell_angle_alpha 90.00
_cell_angle_beta 90.00
_cell_angle_gamma 90.00
_cell_formula_units_Z 4
_cell_length_a 14.5138(7)
_cell_length_b 23.2609(11)
_cell_length_c 12.8419(6)
_cell_measurement_reflns_used 58012
_cell_measurement_temperature 150(2)
_cell_measurement_theta_max 29.19
_cell_measurement_theta_min 2.29
_cell_volume 4335.5(4)
_computing_cell_refinement 'APEX 2 software, Bruker Nonius 2004'
_computing_data_collection 'APEX 2 software, Bruker Nonius 2004'
_computing_data_reduction 'SAINT, Bruker Nonius 2004'
_computing_molecular_graphics 'XSEED (Barbour, 2001)'
_computing_publication_material 'local program'
_computing_structure_refinement 'SHELXL-97 (Sheldrick, 1997)'
_computing_structure_solution 'SHELXS-97 (Sheldrick, 1990)'
_diffrn_ambient_temperature 150(2)
_diffrn_detector_area_resol_mean '120 microns'
_diffrn_measured_fraction_theta_full 0.991
_diffrn_measured_fraction_theta_max 0.991
_diffrn_measurement_device_type 'Bruker X8 Apex diffractometer'
_diffrn_measurement_method 'Rotation images'
_diffrn_radiation_monochromator graphite
_diffrn_radiation_source 'rotating anode'
_diffrn_radiation_type MoK\a
_diffrn_radiation_wavelength 0.71073
_diffrn_reflns_av_R_equivalents 0.0402
_diffrn_reflns_av_sigmaI/netI 0.0222
_diffrn_reflns_limit_h_max 19
_diffrn_reflns_limit_h_min -18
_diffrn_reflns_limit_k_max 31
_diffrn_reflns_limit_k_min -31
_diffrn_reflns_limit_l_max 17
_diffrn_reflns_limit_l_min -17
_diffrn_reflns_number 58012
_diffrn_reflns_theta_full 29.19
_diffrn_reflns_theta_max 29.19
_diffrn_reflns_theta_min 2.29
_diffrn_standards_decay_% 0
_diffrn_standards_interval_count 0
_diffrn_standards_interval_time 0
_diffrn_standards_number 0
_exptl_absorpt_coefficient_mu 0.546
_exptl_absorpt_correction_T_max 0.922
_exptl_absorpt_correction_T_min 0.807
_exptl_absorpt_correction_type multi-scan
_exptl_absorpt_process_details
;
Sheldrick, G. M. (2002). SADABS v. 2.03. University of 
G/ottingen, Germany.
;
_exptl_crystal_colour orange
_exptl_crystal_density_diffrn 1.450
_exptl_crystal_density_method 'not measured'
_exptl_crystal_description plate
_exptl_crystal_F_000 1968
_exptl_crystal_size_max 0.28
_exptl_crystal_size_mid 0.19
_exptl_crystal_size_min 0.05
_refine_diff_density_max 0.438
_refine_diff_density_min -0.399
_refine_diff_density_rms 0.048
_refine_ls_extinction_method none
_refine_ls_goodness_of_fit_ref 1.030
_refine_ls_hydrogen_treatment mixed
_refine_ls_matrix_type full
_refine_ls_number_parameters 313
_refine_ls_number_reflns 5826
_refine_ls_number_restraints 18
_refine_ls_restrained_S_all 1.056
_refine_ls_R_factor_all 0.0498
_refine_ls_R_factor_gt 0.0335
_refine_ls_shift/su_max 0.002
_refine_ls_shift/su_mean 0.000
_refine_ls_structure_factor_coef Fsqd
_refine_ls_weighting_details 'calc w=1/[\s^2^(Fo^2^)+(0.0406P)^2^+1.9470P] where P=(Fo^2^+2Fc^2^)/3'
_refine_ls_weighting_scheme calc
_refine_ls_wR_factor_gt 0.0826
_refine_ls_wR_factor_ref 0.0918
_reflns_number_gt 4568
_reflns_number_total 5826
_reflns_threshold_expression >2sigma(I)
_cod_data_source_file c4dt00355a3.cif
_cod_data_source_block tr7
_cod_depositor_comments
;
The following automatic conversions were performed:

'_symmetry_cell_setting' value 'Orthorhombic' changed to
'orthorhombic' according to
/usr/data/users/saulius/crontab/automatic-downloads/rss-feeds/RSC/lib/dictionaries/cif_core.dic
dictionary named 'cif_core.dic' version 2.4.2 from 2011-04-26.

Automatic conversion script
Id: cif_fix_values 2281 2013-09-26 08:29:07Z andrius 

 Adding full bibliography for 7029568--7029572.cif.
;
_cod_database_code 7029568

loop_
_symmetry_equiv_pos_as_xyz
'x, y, z'
'-x+1/2, -y+1/2, z+1/2'
'x+1/2, -y+1/2, -z'
'-x, y, -z+1/2'
'-x, -y, -z'
'x-1/2, y-1/2, -z-1/2'
'-x-1/2, y-1/2, z'
'x, -y, z-1/2'

loop_
_atom_site_label
_atom_site_type_symbol
_atom_site_fract_x
_atom_site_fract_y
_atom_site_fract_z
_atom_site_U_iso_or_equiv
_atom_site_adp_type
_atom_site_occupancy
_atom_site_symmetry_multiplicity
_atom_site_calc_flag
_atom_site_refinement_flags
_atom_site_disorder_assembly
_atom_site_disorder_group
Fe1 Fe 0.5000 0.736137(12) 0.2500 0.02323(8) Uani 1 2 d S . .
N2 N 0.57695(9) 0.73397(5) 0.39362(9) 0.0254(2) Uani 1 1 d . . .
C3 C 0.64831(11) 0.77014(6) 0.40721(11) 0.0273(3) Uani 1 1 d . . .
C4 C 0.69800(12) 0.77145(7) 0.50008(12) 0.0332(3) Uani 1 1 d . . .
H4 H 0.7479 0.7974 0.5090 0.040 Uiso 1 1 calc R . .
C5 C 0.67282(12) 0.73380(7) 0.57939(12) 0.0365(4) Uani 1 1 d . . .
H5 H 0.7058 0.7338 0.6433 0.044 Uiso 1 1 calc R . .
C6 C 0.59953(12) 0.69617(7) 0.56519(12) 0.0340(3) Uani 1 1 d . . .
H6 H 0.5819 0.6701 0.6186 0.041 Uiso 1 1 calc R . .
C7 C 0.55243(11) 0.69768(6) 0.47038(11) 0.0275(3) Uani 1 1 d . . .
C8 C 0.66585(10) 0.80710(6) 0.31651(11) 0.0264(3) Uani 1 1 d . . .
N9 N 0.61018(9) 0.79976(5) 0.23376(9) 0.0261(3) Uani 1 1 d . . .
N10 N 0.63921(9) 0.84012(5) 0.16331(10) 0.0274(3) Uani 1 1 d D . .
H10 H 0.6081(12) 0.8450(8) 0.1073(13) 0.037(5) Uiso 1 1 d D . .
C11 C 0.70976(11) 0.87198(6) 0.20120(12) 0.0297(3) Uani 1 1 d . . .
C12 C 0.72937(11) 0.85121(6) 0.30059(12) 0.0303(3) Uani 1 1 d . . .
H12 H 0.7757 0.8642 0.3472 0.036 Uiso 1 1 calc R . .
N13 N 0.75110(12) 0.91435(7) 0.14515(13) 0.0423(4) Uani 1 1 d D . .
H13A H 0.7271(14) 0.9227(8) 0.0887(14) 0.044(6) Uiso 1 1 d D . .
H13B H 0.7818(14) 0.9396(8) 0.1742(16) 0.050(6) Uiso 1 1 d D . .
C14 C 0.47185(11) 0.66247(6) 0.44387(11) 0.0270(3) Uani 1 1 d . . .
N15 N 0.43417(9) 0.67147(5) 0.34962(9) 0.0279(3) Uani 1 1 d . . .
N16 N 0.36017(10) 0.63506(6) 0.34613(10) 0.0295(3) Uani 1 1 d D . .
H16 H 0.3322(12) 0.6304(8) 0.2897(13) 0.036(5) Uiso 1 1 d D . .
C17 C 0.35277(12) 0.60329(7) 0.43458(12) 0.0319(3) Uani 1 1 d . . .
C18 C 0.42358(12) 0.62051(7) 0.50005(12) 0.0320(3) Uani 1 1 d . . .
H18 H 0.4366 0.6068 0.5682 0.038 Uiso 1 1 calc R . .
N19 N 0.28379(13) 0.56464(8) 0.44825(14) 0.0497(4) Uani 1 1 d D . .
H19A H 0.2466(14) 0.5564(9) 0.3991(15) 0.046(6) Uiso 1 1 d D . .
H19B H 0.2849(17) 0.5435(9) 0.5011(15) 0.058(7) Uiso 1 1 d D . .
Cl20 Cl 0.24257(3) 0.548755(17) 0.15150(3) 0.03640(10) Uani 1 1 d . . .
O21 O 0.29893(9) 0.49798(6) 0.16283(10) 0.0475(3) Uani 1 1 d . . .
O22 O 0.30123(11) 0.59831(6) 0.13957(11) 0.0570(4) Uani 1 1 d . . .
O23 O 0.18487(9) 0.54257(6) 0.06112(10) 0.0445(3) Uani 1 1 d . . .
O24 O 0.18607(12) 0.55562(7) 0.24291(11) 0.0605(4) Uani 1 1 d . . .
C25 C 0.47400(16) 0.93403(9) 0.1109(2) 0.0663(7) Uani 1 1 d . . .
H25A H 0.5366 0.9486 0.1215 0.099 Uiso 1 1 calc R . .
H25B H 0.4612 0.9037 0.1618 0.099 Uiso 1 1 calc R . .
H25C H 0.4297 0.9654 0.1200 0.099 Uiso 1 1 calc R . .
C26 C 0.46552(15) 0.91000(10) 0.0027(2) 0.0631(7) Uani 1 1 d . . .
H26A H 0.4017 0.8965 -0.0095 0.076 Uiso 1 1 calc R . .
H26B H 0.4797 0.9403 -0.0491 0.076 Uiso 1 1 calc R . .
O27 O 0.52860(9) 0.86299(6) -0.00884(10) 0.0455(3) Uani 1 1 d . . .
C28 C 0.53348(16) 0.84175(11) -0.11294(16) 0.0599(6) Uani 1 1 d . . .
H28A H 0.5479 0.8736 -0.1613 0.072 Uiso 1 1 calc R . .
H28B H 0.4733 0.8251 -0.1333 0.072 Uiso 1 1 calc R . .
C29 C 0.60698(18) 0.79664(11) -0.11937(18) 0.0646(6) Uani 1 1 d . . .
H29A H 0.5937 0.7660 -0.0692 0.097 Uiso 1 1 calc R . .
H29B H 0.6669 0.8139 -0.1032 0.097 Uiso 1 1 calc R . .
H29C H 0.6084 0.7805 -0.1899 0.097 Uiso 1 1 calc R . .
C30A C 0.4874(5) 0.4826(3) 0.8086(5) 0.0337(14) Uiso 0.25 1 d PD A 1
H30A H 0.5247 0.4481 0.7964 0.051 Uiso 0.25 1 calc PR A 1
H30B H 0.4221 0.4733 0.7994 0.051 Uiso 0.25 1 calc PR A 1
H30C H 0.4978 0.4964 0.8798 0.051 Uiso 0.25 1 calc PR A 1
N31A N 0.5145(8) 0.5282(3) 0.7332(9) 0.033(3) Uiso 0.25 1 d PD . 1
O32A O 0.4725(6) 0.5752(4) 0.7543(5) 0.0564(19) Uiso 0.25 1 d PD . 1
O33A O 0.5502(6) 0.5087(4) 0.6543(6) 0.063(2) Uiso 0.25 1 d PD . 1
C30B C 0.5000 0.4707(3) 0.7500 0.078(2) Uiso 0.50 2 d SPD B 2
H30D H 0.5291 0.4434 0.7021 0.118 Uiso 0.25 1 calc PR B 2
H30E H 0.4332 0.4647 0.7498 0.118 Uiso 0.25 1 calc PR B 2
H30F H 0.5240 0.4646 0.8205 0.118 Uiso 0.25 1 calc PR B 2
N31B N 0.5198(11) 0.5272(5) 0.7179(10) 0.062(5) Uiso 0.25 1 d PD . 2
O32B O 0.5611(6) 0.5229(4) 0.6389(6) 0.065(3) Uiso 0.25 1 d PD C 2
O33B O 0.5000 0.5762(3) 0.7500 0.0497(17) Uiso 0.50 2 d SPD . 2

loop_
_atom_site_aniso_label
_atom_site_aniso_U_11
_atom_site_aniso_U_22
_atom_site_aniso_U_33
_atom_site_aniso_U_23
_atom_site_aniso_U_13
_atom_site_aniso_U_12
Fe1 0.02761(15) 0.02266(14) 0.01941(13) 0.000 -0.00298(11) 0.000
N2 0.0295(6) 0.0253(6) 0.0215(5) -0.0001(4) -0.0022(5) 0.0034(5)
C3 0.0310(8) 0.0258(7) 0.0252(7) -0.0019(5) -0.0039(6) 0.0042(6)
C4 0.0349(8) 0.0360(8) 0.0287(7) -0.0020(6) -0.0082(7) 0.0013(6)
C5 0.0404(9) 0.0438(9) 0.0255(7) 0.0004(6) -0.0097(7) 0.0072(7)
C6 0.0401(9) 0.0382(8) 0.0236(7) 0.0051(6) -0.0023(7) 0.0074(7)
C7 0.0316(8) 0.0282(7) 0.0227(7) 0.0012(5) 0.0006(6) 0.0066(6)
C8 0.0283(7) 0.0261(7) 0.0247(7) -0.0028(5) -0.0048(6) 0.0023(6)
N9 0.0305(6) 0.0248(5) 0.0230(6) 0.0011(4) -0.0034(5) 0.0000(5)
N10 0.0308(7) 0.0276(6) 0.0237(6) 0.0020(5) -0.0034(5) -0.0012(5)
C11 0.0317(8) 0.0268(7) 0.0305(7) -0.0021(6) -0.0005(6) -0.0008(6)
C12 0.0318(8) 0.0307(7) 0.0284(7) -0.0030(6) -0.0054(6) -0.0029(6)
N13 0.0510(10) 0.0395(8) 0.0365(8) 0.0056(7) -0.0037(8) -0.0154(7)
C14 0.0329(7) 0.0257(7) 0.0222(6) 0.0015(5) 0.0016(6) 0.0059(6)
N15 0.0321(7) 0.0265(6) 0.0250(6) 0.0015(5) -0.0009(5) -0.0015(5)
N16 0.0333(7) 0.0289(6) 0.0262(6) 0.0015(5) 0.0009(6) -0.0032(5)
C17 0.0366(8) 0.0298(7) 0.0292(7) 0.0027(6) 0.0085(7) 0.0030(6)
C18 0.0377(9) 0.0325(7) 0.0259(7) 0.0055(6) 0.0048(7) 0.0041(6)
N19 0.0495(10) 0.0569(10) 0.0427(9) 0.0151(8) 0.0013(8) -0.0180(8)
Cl20 0.0422(2) 0.0367(2) 0.03026(19) -0.00073(15) -0.00335(17) -0.00049(17)
O21 0.0512(8) 0.0452(7) 0.0461(7) 0.0042(6) -0.0042(6) 0.0090(6)
O22 0.0756(10) 0.0466(8) 0.0488(8) 0.0040(6) -0.0110(7) -0.0221(7)
O23 0.0422(7) 0.0552(8) 0.0363(6) 0.0045(6) -0.0083(6) -0.0060(6)
O24 0.0638(10) 0.0799(11) 0.0378(7) -0.0055(7) 0.0097(7) 0.0110(8)
C25 0.0489(12) 0.0446(11) 0.106(2) 0.0146(13) 0.0080(13) 0.0110(10)
C26 0.0393(10) 0.0599(13) 0.0902(18) 0.0380(13) -0.0144(12) 0.0016(10)
O27 0.0421(7) 0.0498(7) 0.0447(7) 0.0176(6) -0.0137(6) -0.0044(6)
C28 0.0575(13) 0.0804(15) 0.0418(11) 0.0176(10) -0.0208(10) -0.0265(12)
C29 0.0746(16) 0.0756(16) 0.0436(11) -0.0009(11) -0.0017(11) -0.0173(13)

loop_
_atom_type_symbol
_atom_type_description
_atom_type_scat_dispersion_real
_atom_type_scat_dispersion_imag
_atom_type_scat_source
C C 0.0033 0.0016 'International Tables Vol C Tables 4.2.6.8 and 6.1.1.4'
H H 0.0000 0.0000 'International Tables Vol C Tables 4.2.6.8 and 6.1.1.4'
N N 0.0061 0.0033 'International Tables Vol C Tables 4.2.6.8 and 6.1.1.4'
O O 0.0106 0.0060 'International Tables Vol C Tables 4.2.6.8 and 6.1.1.4'
Cl Cl 0.1484 0.1585 'International Tables Vol C Tables 4.2.6.8 and 6.1.1.4'
Fe Fe 0.3463 0.8444 'International Tables Vol C Tables 4.2.6.8 and 6.1.1.4'

loop_
_geom_angle_atom_site_label_1
_geom_angle_atom_site_label_2
_geom_angle_atom_site_label_3
_geom_angle
_geom_angle_site_symmetry_1
_geom_angle_site_symmetry_3
N2 Fe1 N2 177.33(6) 4_655 .
N2 Fe1 N9 73.67(5) . .
N2 Fe1 N9 108.22(4) . 4_655
N9 Fe1 N9 94.92(7) . 4_655
N2 Fe1 N15 73.19(5) . .
N9 Fe1 N15 146.87(5) . .
N2 Fe1 N15 104.90(5) . 4_655
N9 Fe1 N15 95.15(5) . 4_655
N15 Fe1 N15 93.42(7) . 4_655
C7 N2 C3 120.05(13) . .
C7 N2 Fe1 120.27(10) . .
C3 N2 Fe1 119.66(9) . .
N2 C3 C4 121.52(14) . .
N2 C3 C8 113.34(12) . .
C4 C3 C8 125.14(14) . .
C5 C4 C3 118.45(15) . .
C5 C4 H4 120.8 . .
C3 C4 H4 120.8 . .
C6 C5 C4 120.08(15) . .
C6 C5 H5 120.0 . .
C4 C5 H5 120.0 . .
C5 C6 C7 118.25(15) . .
C5 C6 H6 120.9 . .
C7 C6 H6 120.9 . .
N2 C7 C6 121.65(15) . .
N2 C7 C14 113.01(13) . .
C6 C7 C14 125.32(14) . .
N9 C8 C12 112.00(13) . .
N9 C8 C3 116.58(13) . .
C12 C8 C3 131.38(13) . .
C8 N9 N10 104.46(12) . .
C8 N9 Fe1 116.69(9) . .
N10 N9 Fe1 138.66(9) . .
C11 N10 N9 111.73(12) . .
C11 N10 H10 128.8(13) . .
N9 N10 H10 118.9(13) . .
N10 C11 N13 122.68(15) . .
N10 C11 C12 107.08(13) . .
N13 C11 C12 130.21(15) . .
C11 C12 C8 104.73(13) . .
C11 C12 H12 127.6 . .
C8 C12 H12 127.6 . .
C11 N13 H13A 116.7(14) . .
C11 N13 H13B 120.9(15) . .
H13A N13 H13B 117(2) . .
N15 C14 C18 111.63(14) . .
N15 C14 C7 116.48(13) . .
C18 C14 C7 131.88(14) . .
C14 N15 N16 104.61(12) . .
C14 N15 Fe1 117.04(10) . .
N16 N15 Fe1 138.34(10) . .
C17 N16 N15 111.78(13) . .
C17 N16 H16 127.9(13) . .
N15 N16 H16 119.2(13) . .
N19 C17 N16 121.77(16) . .
N19 C17 C18 131.28(15) . .
N16 C17 C18 106.92(14) . .
C17 C18 C14 105.04(13) . .
C17 C18 H18 127.5 . .
C14 C18 H18 127.5 . .
C17 N19 H19A 121.3(15) . .
C17 N19 H19B 118.6(17) . .
H19A N19 H19B 119(2) . .
O23 Cl20 O24 109.70(9) . .
O23 Cl20 O22 109.77(8) . .
O24 Cl20 O22 109.52(10) . .
O23 Cl20 O21 109.23(8) . .
O24 Cl20 O21 109.33(9) . .
O22 Cl20 O21 109.29(9) . .
C26 C25 H25A 109.5 . .
C26 C25 H25B 109.5 . .
H25A C25 H25B 109.5 . .
C26 C25 H25C 109.5 . .
H25A C25 H25C 109.5 . .
H25B C25 H25C 109.5 . .
O27 C26 C25 109.05(17) . .
O27 C26 H26A 109.9 . .
C25 C26 H26A 109.9 . .
O27 C26 H26B 109.9 . .
C25 C26 H26B 109.9 . .
H26A C26 H26B 108.3 . .
C28 O27 C26 113.10(16) . .
O27 C28 C29 109.24(16) . .
O27 C28 H28A 109.8 . .
C29 C28 H28A 109.8 . .
O27 C28 H28B 109.8 . .
C29 C28 H28B 109.8 . .
H28A C28 H28B 108.3 . .
C28 C29 H29A 109.5 . .
C28 C29 H29B 109.5 . .
H29A C29 H29B 109.5 . .
C28 C29 H29C 109.5 . .
H29A C29 H29C 109.5 . .
H29B C29 H29C 109.5 . .
N31A C30A H30A 109.5 . .
N31A C30A H30B 109.5 . .
H30A C30A H30B 109.5 . .
N31A C30A H30C 109.5 . .
H30A C30A H30C 109.5 . .
H30B C30A H30C 109.5 . .
O33A N31A O32A 133.9(10) . .
O33A N31A C30A 112.6(7) . .
O32A N31A C30A 110.2(8) . .
N31B C30B H30D 109.5 . .
N31B C30B H30E 109.5 . .
H30D C30B H30E 109.5 . .
N31B C30B H30F 109.5 . .
H30D C30B H30F 109.5 . .
H30E C30B H30F 109.5 . .
O32B N31B O33B 118.6(10) . .
O32B N31B C30B 106.0(9) . .
O33B N31B C30B 135.3(9) . .

loop_
_geom_bond_atom_site_label_1
_geom_bond_atom_site_label_2
_geom_bond_distance
Fe1 N2 2.1567(12)
Fe1 N9 2.1888(13)
Fe1 N15 2.1936(12)
N2 C7 1.3458(18)
N2 C3 1.3457(19)
C3 C4 1.394(2)
C3 C8 1.470(2)
C4 C5 1.392(2)
C4 H4 0.9500
C5 C6 1.389(2)
C5 H5 0.9500
C6 C7 1.397(2)
C6 H6 0.9500
C7 C14 1.468(2)
C8 N9 1.3458(18)
C8 C12 1.394(2)
N9 N10 1.3702(17)
N10 C11 1.354(2)
N10 H10 0.857(16)
C11 N13 1.360(2)
C11 C12 1.394(2)
C12 H12 0.9500
N13 H13A 0.827(16)
N13 H13B 0.827(17)
C14 N15 1.3447(18)
C14 C18 1.401(2)
N15 N16 1.3686(18)
N16 C17 1.3594(19)
N16 H16 0.837(15)
C17 N19 1.357(2)
C17 C18 1.387(2)
C18 H18 0.9500
N19 H19A 0.852(17)
N19 H19B 0.839(17)
Cl20 O23 1.4384(13)
Cl20 O24 1.4409(15)
Cl20 O22 1.4412(14)
Cl20 O21 1.4441(13)
C25 C26 1.504(4)
C25 H25A 0.9800
C25 H25B 0.9800
C25 H25C 0.9800
C26 O27 1.434(3)
C26 H26A 0.9900
C26 H26B 0.9900
O27 C28 1.427(3)
C28 C29 1.499(4)
C28 H28A 0.9900
C28 H28B 0.9900
C29 H29A 0.9800
C29 H29B 0.9800
C29 H29C 0.9800
C30A N31A 1.490(10)
C30A H30A 0.9800
C30A H30B 0.9800
C30A H30C 0.9800
N31A O33A 1.225(12)
N31A O32A 1.279(10)
C30B N31B 1.408(12)
C30B H30D 0.9800
C30B H30E 0.9800
C30B H30F 0.9800
N31B O32B 1.182(12)
N31B O33B 1.247(11)

loop_
_geom_hbond_atom_site_label_D
_geom_hbond_atom_site_label_H
_geom_hbond_atom_site_label_A
_geom_hbond_distance_DH
_geom_hbond_distance_HA
_geom_hbond_distance_DA
_geom_hbond_angle_DHA
_geom_hbond_site_symmetry_A
N10 H10 O27 0.857(16) 1.932(16) 2.7835(18) 172.6(18) .
N13 H13A O23 0.827(16) 2.175(17) 2.991(2) 169(2) 3_565
N13 H13B O21 0.827(17) 2.507(19) 3.217(2) 144.6(19) 6_666
N16 H16 O22 0.837(15) 2.116(16) 2.9153(19) 159.6(18) .
N19 H19A O24 0.852(17) 2.190(18) 3.001(2) 159(2) .
N19 H19B O21 0.839(17) 2.299(18) 3.125(2) 168(2) 8_566
N19 H19B O23 0.839(17) 2.59(2) 3.222(2) 133(2) 8_566
